data_7132531
loop_
_publ_author_name
'Eckstein, Brian J.'
'Martin, Hannah R.'
'Moghadasnia, Michael P.'
'Halder, Arijit'
'Melville, Michael J.'
'Buzinski, Tara N.'
'Balaich, Gary J.'
'McGuirk, C. Michael'

_publ_section_title
;
 Influence of donor point modifications on the assembly of
 chalcogen-bonded organic frameworks.
;
_journal_issue 6
_journal_name_full 'Chemical communications (Cambridge, England)'
_journal_page_first 758
_journal_page_last 761
_journal_paper_doi 10.1039/d3cc05162e
_journal_volume 60
_journal_year 2024
_chemical_formula_moiety '2(C10 H4 N3 Se1 Te0.5)'
_chemical_formula_sum 'C20 H8 N6 Se2 Te'
_chemical_formula_weight 617.84
_space_group_crystal_system hexagonal
_space_group_IT_number 194
_space_group_name_Hall '-P 6c 2c'
_space_group_name_H-M_alt 'P 63/m m c'
_atom_sites_solution_hydrogens geom
_atom_sites_solution_primary dual
_audit_creation_date 2022-07-07
_audit_creation_method
;
Olex2 1.5
(compiled 2022.04.07 svn.rca3783a0 for OlexSys, GUI svn.r6498)
;
_audit_update_record
;
2023-12-05 deposited with the CCDC.	2023-12-13 downloaded from the CCDC.
;
_cell_angle_alpha 90
_cell_angle_beta 90
_cell_angle_gamma 120
_cell_formula_units_Z 2
_cell_length_a 21.6560(4)
_cell_length_b 21.6560(4)
_cell_length_c 7.6612(2)
_cell_measurement_reflns_used 20295
_cell_measurement_temperature 100.00(17)
_cell_measurement_theta_max 75.1850
_cell_measurement_theta_min 2.3210
_cell_volume 3111.60(11)
_computing_cell_refinement 'CrysAlisPro 1.171.42.61a (Rigaku OD, 2022)'
_computing_data_collection 'CrysAlisPro 1.171.42.61a (Rigaku OD, 2022)'
_computing_data_reduction 'CrysAlisPro 1.171.42.61a (Rigaku OD, 2022)'
_computing_molecular_graphics 'Olex2 1.5 (Dolomanov et al., 2009)'
_computing_publication_material 'Olex2 1.5 (Dolomanov et al., 2009)'
_computing_structure_refinement 'XL  (Sheldrick, 2008)'
_computing_structure_solution 'SHELXT 2014/5 (Sheldrick, 2014)'
_diffrn_ambient_environment N~2~
_diffrn_ambient_temperature 100.00(17)
_diffrn_detector 'Hybrid Pixel Array Detector'
_diffrn_detector_area_resol_mean 10.0000
_diffrn_detector_type HyPix
_diffrn_measured_fraction_theta_full 1.000
_diffrn_measured_fraction_theta_max 0.989
_diffrn_measurement_details
;
List of Runs (angles in degrees, time in seconds):

  # Type    Start    End  Width  t~exp~   \w     \q     \k     \f   Frames
#--------------------------------------------------------------------------
  1  \w     27.00  67.00   0.50    0.12    --   47.30  77.00-180.00   80
  2  \w     95.00 120.00   0.50    0.48    --  110.25   4.00  -2.00   50
  3  \w     25.00  62.00   0.50    0.12    --   47.30  77.00 120.00   74
  4  \w     35.00  60.00   0.50    0.12    --   47.30   4.00  -2.00   50
  5  \w    103.00 128.00   0.50    0.48    --  110.25 131.00  60.00   50
  6  \w     70.00 119.00   0.50    0.12    --   47.30 141.00 -65.00   98
  7  \w    107.00 172.00   0.50    0.48    --  110.25 133.00  40.00  130
  8  \w    101.00 126.00   0.50    0.48    --  110.25 136.00  16.00   50
  9  \w    -15.00  10.00   0.50    0.12    --   47.30  -4.00 179.00   50
 10  \w     39.00 118.00   0.50    0.48    --  110.25-135.00 153.00  158
 11  \w     41.00 116.00   0.50    0.48    --  110.25-131.00 109.00  150
 12  \w     63.00  97.00   0.50    0.48    --  110.25-128.00  47.00   68
 13  \w     54.00  79.00   0.50    0.48    --  110.25-131.00 -10.00   50
 14  \w     66.00  91.00   0.50    0.48    --  110.25-133.00 -27.00   50
 15  \w    -83.00 -58.00   0.50    0.12    --  -47.30  -4.00 179.00   50
 16  \w    -74.00 -32.00   0.50    0.12    --  -47.30 -57.00 150.00   84
 17  \w    -54.00 -28.00   0.50    0.12    --  -47.30 -69.00  95.21   52
 18  \w    -80.00 -25.00   0.50    0.12    --  -47.30 -77.00  90.00  110
 19  \w    -60.00 -32.00   0.50    0.12    --  -47.30 -57.00  90.00   56
 20  \w    -82.00 -37.00   0.50    0.12    --  -47.30 -23.00  83.40   90
 21  \w    -78.00 -37.00   0.50    0.12    --  -47.30 -37.00  60.00   82
 22  \w    -67.00 -25.00   0.50    0.12    --  -47.30 -77.00   0.00   84
 23  \w    -98.00 -51.00   0.50    0.12    --  -47.30 138.00  -3.00   94
 24  \w   -140.00-113.00   0.50    0.48    -- -104.00  -4.00 179.00   54
 25  \w   -108.00 -82.00   0.50    0.48    -- -104.00 -75.00  55.19   52
 26  \w   -108.00 -81.00   0.50    0.48    -- -104.00 -77.00  90.00   54
 27  \w   -110.00 -84.00   0.50    0.48    -- -104.00 -71.00  36.45   52
 28  \w   -107.00 -81.00   0.50    0.48    -- -104.00 -77.00 120.00   52
 29  \w   -108.00 -81.00   0.50    0.48    -- -104.00 -77.00 150.00   54
 30  \w   -108.00 -82.00   0.50    0.48    -- -104.00 -74.00 159.70   52
 31  \w   -113.00 -86.00   0.50    0.48    -- -104.00 -64.00 151.56   54
 32  \w   -127.00 -84.00   0.50    0.48    -- -104.00 -70.00 145.60   86
 33  \w   -114.00 -87.00   0.50    0.48    -- -104.00 -65.00 118.07   54
 34  \w   -111.00 -85.00   0.50    0.48    -- -104.00 -68.00  71.12   52
 35  \w   -114.00 -87.00   0.50    0.48    -- -104.00 -63.00  53.13   54
 36  \w   -111.00 -86.00   0.50    0.48    -- -104.00 -66.00  52.78   50
 37  \w   -113.00 -87.00   0.50    0.48    -- -104.00 -62.00  49.30   52
 38  \w   -114.00 -87.00   0.50    0.48    -- -104.00 -62.00  82.08   54
 39  \w   -113.00 -87.00   0.50    0.48    -- -104.00 -62.00 134.17   52
 40  \w   -113.00 -87.00   0.50    0.48    -- -104.00 -62.00 123.85   52
 41  \w   -115.00 -87.00   0.50    0.48    -- -104.00 -61.00 115.08   56
 42  \w   -113.00 -87.00   0.50    0.48    -- -104.00 -61.00  54.33   52
 43  \w   -114.00 -87.00   0.50    0.48    -- -104.00 -61.00  58.77   54
 44  \w   -114.00 -87.00   0.50    0.48    -- -104.00 -61.00  86.88   54
 45  \w   -113.00 -87.00   0.50    0.48    -- -104.00 -61.00  90.00   52
 46  \w   -113.00 -87.00   0.50    0.48    -- -104.00 -61.00  84.37   52
 47  \w   -169.00 -87.00   0.50    0.48    -- -104.00 -62.00  76.77  164
 48  \w   -173.00-125.00   0.50    0.48    -- -104.00 -61.00 106.89   96
 49  \w   -119.00 -88.00   0.50    0.48    -- -104.00 -61.00 106.89   62
 50  \w   -119.00 -92.00   0.50    0.48    -- -104.00 -58.00 127.07   54
 51  \w   -115.00 -88.00   0.50    0.48    -- -104.00 -61.00 120.00   54
 52  \w   -115.00 -89.00   0.50    0.48    -- -104.00 -57.00  56.28   52
 53  \w   -174.00 -90.00   0.50    0.48    -- -104.00 -51.00  52.79  168
 54  \w   -166.00 -94.00   0.50    0.48    -- -104.00 -54.00  89.78  144
 55  \w   -174.00 -91.00   0.50    0.48    -- -104.00 -52.00 146.46  166
 56  \w   -170.00-119.00   0.50    0.48    -- -104.00-131.00 109.00  102
 57  \w   -146.00-115.00   0.50    0.48    -- -104.00-135.00 153.00   62
 58  \w   -121.00 -96.00   0.50    0.48    -- -104.00-137.00 173.00   50
 59  \w   -146.00-121.00   0.50    0.48    -- -104.00-133.00 129.00   50
 60  \w   -117.00 -92.00   0.50    0.12    --  -47.30-135.00 153.00   50
 61  \w   -146.00-121.00   0.50    0.48    -- -104.00-133.00 -27.00   50
 62  \w   -132.00 -91.00   0.50    0.48    -- -104.00-136.00 -47.00   82
;
_diffrn_measurement_device 'four-circle diffractometer'
_diffrn_measurement_device_type 'XtaLAB Synergy R, DW system, HyPix'
_diffrn_measurement_method '\w scans'
_diffrn_orient_matrix_type 'CrysAlisPro convention (1999,Acta A55,543-557)'
_diffrn_orient_matrix_UB_11 -0.0676583000
_diffrn_orient_matrix_UB_12 -0.0742148000
_diffrn_orient_matrix_UB_13 0.0006145000
_diffrn_orient_matrix_UB_21 0.0465975000
_diffrn_orient_matrix_UB_22 -0.0352435000
_diffrn_orient_matrix_UB_23 0.0098716000
_diffrn_orient_matrix_UB_31 -0.0020058000
_diffrn_orient_matrix_UB_32 0.0020266000
_diffrn_orient_matrix_UB_33 0.2006150000
_diffrn_radiation_monochromator mirror
_diffrn_radiation_probe x-ray
_diffrn_radiation_type 'Cu K\a'
_diffrn_radiation_wavelength 1.54184
_diffrn_reflns_av_R_equivalents 0.0498
_diffrn_reflns_av_unetI/netI 0.0105
_diffrn_reflns_Laue_measured_fraction_full 1.000
_diffrn_reflns_Laue_measured_fraction_max 0.989
_diffrn_reflns_limit_h_max 27
_diffrn_reflns_limit_h_min -27
_diffrn_reflns_limit_k_max 27
_diffrn_reflns_limit_k_min -27
_diffrn_reflns_limit_l_max 9
_diffrn_reflns_limit_l_min -7
_diffrn_reflns_number 45260
_diffrn_reflns_point_group_measured_fraction_full 1.000
_diffrn_reflns_point_group_measured_fraction_max 0.989
_diffrn_reflns_theta_full 67.684
_diffrn_reflns_theta_max 78.180
_diffrn_reflns_theta_min 2.356
_diffrn_source 'Rotating-anode X-ray tube'
_diffrn_source_type 'Rigaku (Cu) X-ray Source'
_exptl_absorpt_coefficient_mu 5.164
_exptl_absorpt_correction_T_max 1.000
_exptl_absorpt_correction_T_min 0.425
_exptl_absorpt_correction_type gaussian
_exptl_absorpt_process_details
;
CrysAlisPro 1.171.42.61a (Rigaku Oxford Diffraction, 2022)
Numerical absorption correction based on gaussian integration over
a multifaceted crystal model
Empirical absorption correction using spherical harmonics,
implemented in SCALE3 ABSPACK scaling algorithm.
;
_exptl_crystal_colour yellow
_exptl_crystal_colour_primary yellow
_exptl_crystal_density_diffrn 0.659
_exptl_crystal_description needle
_exptl_crystal_F_000 580
_exptl_crystal_recrystallization_method 'The material was recrystallised from --- by as supplied'
_exptl_crystal_size_max 0.507
_exptl_crystal_size_mid 0.063
_exptl_crystal_size_min 0.034
_refine_diff_density_max 0.999
_refine_diff_density_min -1.035
_refine_diff_density_rms 0.104
_refine_ls_extinction_method none
_refine_ls_goodness_of_fit_ref 1.100
_refine_ls_hydrogen_treatment constr
_refine_ls_matrix_type full
_refine_ls_number_parameters 36
_refine_ls_number_reflns 1291
_refine_ls_number_restraints 0
_refine_ls_restrained_S_all 1.100
_refine_ls_R_factor_all 0.0795
_refine_ls_R_factor_gt 0.0794
_refine_ls_shift/su_max 0.000
_refine_ls_shift/su_mean 0.000
_refine_ls_structure_factor_coef Fsqd
_refine_ls_weighting_details 'w=1/[\s^2^(Fo^2^)+(0.0430P)^2^+20.4704P] where P=(Fo^2^+2Fc^2^)/3'
_refine_ls_weighting_scheme calc
_refine_ls_wR_factor_gt 0.1780
_refine_ls_wR_factor_ref 0.1781
_reflns_Friedel_coverage 0.000
_reflns_number_gt 1290
_reflns_number_total 1291
_reflns_threshold_expression 'I > 2\s(I)'
_cod_data_source_file d3cc05162e2.cif
_cod_data_source_block trip2sez1tez-i_nmp_100k
_cod_depositor_comments 'Adding full bibliography for 7132531--7132533.cif.'
_cod_original_cell_volume 3111.60(14)
_cod_database_code 7132531
_shelx_shelxl_version_number 2017/1
_chemical_oxdiff_formula C20H8N6Se2Te
_shelx_space_group_comment
;
The symmetry employed for this shelxl refinement is uniquely defined
by the following loop, which should always be used as a source of
symmetry information in preference to the above space-group names.
They are only intended as comments.
;
_shelx_estimated_absorpt_t_max 0.975
_shelx_estimated_absorpt_t_min 0.375
_olex2_refinement_description
;
1. Fixed Uiso
 At 1.2 times of:
  All C(H) groups
2. Others
 Fixed Sof: Te1(0.08333) Se1(0.16667)
3.a Ternary CH refined with riding coordinates:
 C4(H4)
3.b Aromatic/amide H refined with riding coordinates:
 C2(H2)
;
_smtbx_masks_void_probe_radius 1.2
_smtbx_masks_void_truncation_radius 1.2
_olex2_date_sample_data_collection 2022-07-06
_olex2_date_sample_submission 2022-07-01
_olex2_exptl_crystal_mounting_method 'The crystal was mounted on a MITIGEN holder in paratone oil'
_olex2_submission_original_sample_id BA209c
_olex2_submission_special_instructions 'No special instructions were received'
_oxdiff_exptl_absorpt_empirical_details
;
Empirical correction (ABSPACK) includes:
- Absorption correction using spherical harmonics
- Frame scaling
;
_oxdiff_exptl_absorpt_empirical_full_max 1.833
_oxdiff_exptl_absorpt_empirical_full_min 0.675

loop_
_space_group_symop_operation_xyz
'x, y, z'
'-y, x-y, z'
'-x+y, -x, z'
'-x, -y, z+1/2'
'y, -x+y, z+1/2'
'x-y, x, z+1/2'
'y, x, -z'
'x-y, -y, -z'
'-x, -x+y, -z'
'-y, -x, -z+1/2'
'-x+y, y, -z+1/2'
'x, x-y, -z+1/2'
'-x, -y, -z'
'y, -x+y, -z'
'x-y, x, -z'
'x, y, -z-1/2'
'-y, x-y, -z-1/2'
'-x+y, -x, -z-1/2'
'-y, -x, z'
'-x+y, y, z'
'x, x-y, z'
'y, x, z-1/2'
'x-y, -y, z-1/2'
'-x, -x+y, z-1/2'

loop_
_atom_site_label
_atom_site_type_symbol
_atom_site_fract_x
_atom_site_fract_y
_atom_site_fract_z
_atom_site_U_iso_or_equiv
_atom_site_adp_type
_atom_site_occupancy
_atom_site_site_symmetry_order
_atom_site_calc_flag
_atom_site_refinement_flags_posn
_atom_site_refinement_flags_adp
_atom_site_refinement_flags_occupancy
_atom_site_disorder_assembly
_atom_site_disorder_group
Te1 Te 0.50634(18) 0.49366(18) 0.250000 0.077(2) Uani 0.3333 4 d S T P A 2
Se1 Se 0.50084(13) 0.49916(13) 0.250000 0.0414(8) Uani 0.6667 4 d S T P A 1
N1 N 0.46595(16) 0.53405(16) 0.4211(8) 0.0483(14) Uani 1 2 d S T P . .
C1 C 0.43445(16) 0.56555(16) 0.3465(8) 0.0376(14) Uani 1 2 d S T P A .
C2 C 0.40170(17) 0.59830(17) 0.4382(8) 0.0369(14) Uani 1 2 d S T P . .
H2 H 0.401191 0.598809 0.562167 0.044 Uiso 1 2 calc R U P A .
C3 C 0.37121(15) 0.62879(15) 0.3447(7) 0.0311(12) Uani 1 2 d S T P A .
C4 C 0.333333 0.666667 0.4162(15) 0.035(2) Uani 1 6 d S T P . .
H4 H 0.333333 0.666667 0.546685 0.043 Uiso 1 6 calc R U P A .

loop_
_atom_site_aniso_label
_atom_site_aniso_U_11
_atom_site_aniso_U_22
_atom_site_aniso_U_33
_atom_site_aniso_U_23
_atom_site_aniso_U_13
_atom_site_aniso_U_12
Te1 0.144(4) 0.144(4) 0.023(2) 0.000 0.000 0.132(4)
Se1 0.0509(9) 0.0509(9) 0.0216(14) 0.000 0.000 0.0248(13)
N1 0.061(3) 0.061(3) 0.033(3) 0.0065(13) -0.0065(13) 0.038(3)
C1 0.047(3) 0.047(3) 0.029(3) -0.0002(13) 0.0002(13) 0.031(3)
C2 0.044(2) 0.044(2) 0.021(3) -0.0003(13) 0.0003(13) 0.021(3)
C3 0.035(2) 0.035(2) 0.024(3) 0.0009(12) -0.0009(12) 0.019(2)
C4 0.038(3) 0.038(3) 0.030(5) 0.000 0.000 0.0190(17)

loop_
_atom_type_symbol
_atom_type_description
_atom_type_scat_dispersion_real
_atom_type_scat_dispersion_imag
_atom_type_scat_source
C C 0.0181 0.0091 'International Tables Vol C Tables 4.2.6.8 and 6.1.1.4'
H H 0.0000 0.0000 'International Tables Vol C Tables 4.2.6.8 and 6.1.1.4'
N N 0.0311 0.0180 'International Tables Vol C Tables 4.2.6.8 and 6.1.1.4'
Se Se -0.7943 1.1372 'International Tables Vol C Tables 4.2.6.8 and 6.1.1.4'
Te Te -0.1759 6.3531 'International Tables Vol C Tables 4.2.6.8 and 6.1.1.4'

loop_
_exptl_crystal_face_index_h
_exptl_crystal_face_index_k
_exptl_crystal_face_index_l
_exptl_crystal_face_perp_dist
0 0 1 0.2536
0 0 -1 0.2536
1 0 0 0.0189
-1 0 0 0.0189
0 1 0 0.0170
0 -1 0 0.0170

loop_
_geom_angle_atom_site_label_1
_geom_angle_atom_site_label_2
_geom_angle_atom_site_label_3
_geom_angle
_geom_angle_site_symmetry_1
_geom_angle_site_symmetry_3
_geom_angle_publ_flag
N1 Te1 N1 81.7(4) 16_556 . ?
N1 Se1 N1 90.1(4) 16_556 . ?
C1 N1 Te1 113.3(5) . . ?
C1 N1 Se1 109.1(5) . . ?
N1 C1 C1 115.8(4) . 16_556 ?
N1 C1 C2 124.4(6) . . ?
C2 C1 C1 119.8(4) . 16_556 ?
C1 C2 H2 120.9 . . ?
C3 C2 C1 118.2(6) . . ?
C3 C2 H2 120.9 . . ?
C2 C3 C3 122.1(4) . 16_556 ?
C2 C3 C4 126.9(6) . . ?
C3 C3 C4 111.1(5) 16_556 . ?
C3 C4 C3 107.8(5) 3_565 . ?
C3 C4 C3 107.8(5) 2_665 . ?
C3 C4 C3 107.8(5) 3_565 2_665 ?
C3 C4 H4 111.1 3_565 . ?
C3 C4 H4 111.1 . . ?
C3 C4 H4 111.1 2_665 . ?

loop_
_geom_bond_atom_site_label_1
_geom_bond_atom_site_label_2
_geom_bond_distance
_geom_bond_site_symmetry_2
_geom_bond_publ_flag
Te1 N1 2.003(8) 16_556 ?
Te1 N1 2.003(8) . ?
Se1 N1 1.852(7) . ?
Se1 N1 1.852(7) 16_556 ?
N1 C1 1.312(8) . ?
C1 C1 1.478(12) 16_556 ?
C1 C2 1.415(9) . ?
C2 H2 0.9500 . ?
C2 C3 1.350(8) . ?
C3 C3 1.451(11) 16_556 ?
C3 C4 1.523(7) . ?
C4 H4 1.0000 . ?

loop_
_geom_torsion_atom_site_label_1
_geom_torsion_atom_site_label_2
_geom_torsion_atom_site_label_3
_geom_torsion_atom_site_label_4
_geom_torsion
_geom_torsion_site_symmetry_1
_geom_torsion_site_symmetry_2
_geom_torsion_site_symmetry_3
_geom_torsion_site_symmetry_4
_geom_torsion_publ_flag
Te1 N1 C1 C1 0.000(4) . . . 16_556 ?
Te1 N1 C1 C2 180.000(3) . . . . ?
Se1 N1 C1 C1 0.000(4) . . . 16_556 ?
Se1 N1 C1 C2 180.000(3) . . . . ?
N1 Se1 N1 C1 0.000(3) 16_556 . . . ?
N1 C1 C2 C3 180.000(3) . . . . ?
C1 C1 C2 C3 0.000(4) 16_556 . . . ?
C1 C2 C3 C3 0.000(5) . . . 16_556 ?
C1 C2 C3 C4 180.000(6) . . . . ?
C2 C3 C4 C3 121.9(5) . . . 2_665 ?
C2 C3 C4 C3 -121.9(5) . . . 3_565 ?
C3 C3 C4 C3 -58.1(5) 16_556 . . 2_665 ?
C3 C3 C4 C3 58.1(5) 16_556 . . 3_565 ?

loop_
_exptl_oxdiff_crystal_face_indexfrac_h
_exptl_oxdiff_crystal_face_indexfrac_k
_exptl_oxdiff_crystal_face_indexfrac_l
_exptl_oxdiff_crystal_face_x
_exptl_oxdiff_crystal_face_y
_exptl_oxdiff_crystal_face_z
0.0158 -0.0101 1.0011 0.0003 0.0110 0.2008
-0.0158 0.0101 -1.0011 -0.0003 -0.0110 -0.2008
0.9982 -0.0018 -0.0021 -0.0674 0.0466 -0.0024
-0.9982 0.0018 0.0021 0.0674 -0.0466 0.0024
-0.0020 1.0003 0.0008 -0.0741 -0.0353 0.0022
0.0020 -1.0003 -0.0008 0.0741 0.0353 -0.0022

loop_
_smtbx_masks_void_nr
_smtbx_masks_void_average_x
_smtbx_masks_void_average_y
_smtbx_masks_void_average_z
_smtbx_masks_void_volume
_smtbx_masks_void_count_electrons
_smtbx_masks_void_content
1 0.379 -0.536 -0.371 2369.0 1034.6 '19.2 NMP guest molecules too disordered to refine'
